data_7125816
loop_
_publ_author_name
'Zhao, Xiaolei'
'Zheng, Wei'
'Zhang, Yi'
'Huang, Wei'

_publ_section_title
;
 cis alkenes stabilized by intramolecular sulphur\p interactions.
;
_journal_issue 5
_journal_name_full 'Chemical communications (Cambridge, England)'
_journal_page_first 814
_journal_page_last 817
_journal_paper_doi 10.1039/c9cc08558k
_journal_volume 56
_journal_year 2020
_chemical_formula_moiety 'C24 H23 Cl N4 S'
_chemical_formula_sum 'C24 H23 Cl N4 S'
_chemical_formula_weight 434.97
_space_group_crystal_system triclinic
_space_group_IT_number 2
_space_group_name_Hall '-P 1'
_space_group_name_H-M_alt 'P -1'
_atom_sites_solution_hydrogens geom
_atom_sites_solution_primary direct
_atom_sites_solution_secondary difmap
_audit_creation_method SHELXL-2014/7
_audit_update_record
;
2019-01-22 deposited with the CCDC.	2019-12-10 downloaded from the CCDC.
;
_cell_angle_alpha 78.986(4)
_cell_angle_beta 87.800(5)
_cell_angle_gamma 85.372(5)
_cell_formula_units_Z 2
_cell_length_a 7.9024(15)
_cell_length_b 9.4958(17)
_cell_length_c 15.018(3)
_cell_measurement_reflns_used 2695
_cell_measurement_temperature 291(2)
_cell_measurement_theta_max 26.904
_cell_measurement_theta_min 2.360
_cell_volume 1102.3(4)
_computing_cell_refinement SMART
_computing_data_collection 'SMART (BRUKER 2000)'
_computing_data_reduction 'SAINT (BRUKER 2000)'
_computing_molecular_graphics 'SHELXL-2014/7 (Sheldrick, 2014)'
_computing_publication_material 'SHELXL-2014/7 (Sheldrick, 2014)'
_computing_structure_refinement 'SHELXL-2014/7 (Sheldrick, 2014)'
_computing_structure_solution 'SHELXTL (BRUKER 2000)'
_diffrn_ambient_temperature 291(2)
_diffrn_measured_fraction_theta_full 0.990
_diffrn_measured_fraction_theta_max 0.988
_diffrn_measurement_device_type 'BRUKER Smart Apex CCD area detector'
_diffrn_measurement_method '\f and \w scans'
_diffrn_radiation_type MoK\a
_diffrn_radiation_wavelength 0.71073
_diffrn_reflns_av_R_equivalents 0.0465
_diffrn_reflns_av_unetI/netI 0.0933
_diffrn_reflns_Laue_measured_fraction_full 0.990
_diffrn_reflns_Laue_measured_fraction_max 0.988
_diffrn_reflns_limit_h_max 10
_diffrn_reflns_limit_h_min -10
_diffrn_reflns_limit_k_max 11
_diffrn_reflns_limit_k_min -12
_diffrn_reflns_limit_l_max 19
_diffrn_reflns_limit_l_min -19
_diffrn_reflns_number 8761
_diffrn_reflns_point_group_measured_fraction_full 0.990
_diffrn_reflns_point_group_measured_fraction_max 0.988
_diffrn_reflns_theta_full 25.242
_diffrn_reflns_theta_max 27.549
_diffrn_reflns_theta_min 2.360
_diffrn_source 'fine-focus sealed tube'
_exptl_absorpt_coefficient_mu 0.286
_exptl_absorpt_correction_T_max 0.972
_exptl_absorpt_correction_T_min 0.966
_exptl_absorpt_correction_type multi-scan
_exptl_absorpt_process_details 'SADABS, Bruker(2000)'
_exptl_crystal_colour purple
_exptl_crystal_density_diffrn 1.311
_exptl_crystal_density_method 'not measured'
_exptl_crystal_description block
_exptl_crystal_F_000 456
_exptl_crystal_size_max 0.120
_exptl_crystal_size_mid 0.100
_exptl_crystal_size_min 0.100
_refine_diff_density_max 0.340
_refine_diff_density_min -0.312
_refine_diff_density_rms 0.063
_refine_ls_extinction_method none
_refine_ls_goodness_of_fit_ref 1.014
_refine_ls_hydrogen_treatment constr
_refine_ls_matrix_type full
_refine_ls_number_parameters 294
_refine_ls_number_reflns 5033
_refine_ls_number_restraints 0
_refine_ls_restrained_S_all 1.014
_refine_ls_R_factor_all 0.0998
_refine_ls_R_factor_gt 0.0525
_refine_ls_shift/su_max 0.000
_refine_ls_shift/su_mean 0.000
_refine_ls_structure_factor_coef Fsqd
_refine_ls_weighting_details 'w=1/[\s^2^(Fo^2^)+(0.0453P)^2^+0.2756P] where P=(Fo^2^+2Fc^2^)/3'
_refine_ls_weighting_scheme calc
_refine_ls_wR_factor_gt 0.1076
_refine_ls_wR_factor_ref 0.1248
_reflns_Friedel_coverage 0.000
_reflns_number_gt 3277
_reflns_number_total 5033
_reflns_threshold_expression 'I > 2\s(I)'
_cod_data_source_file c9cc08558k2.cif
_cod_data_source_block trans-7
_cod_depositor_comments 'Adding full bibliography for 7125813--7125817.cif.'
_cod_original_cell_volume 1102.3(3)
_cod_database_code 7125816
_shelx_shelxl_version_number 2014/7
_shelx_space_group_comment
;
The symmetry employed for this shelxl refinement is uniquely defined
by the following loop, which should always be used as a source of
symmetry information in preference to the above space-group names.
They are only intended as comments.
;
_shelx_estimated_absorpt_t_min 0.966
_shelx_estimated_absorpt_t_max 0.972

loop_
_space_group_symop_operation_xyz
'x, y, z'
'-x, -y, -z'

loop_
_atom_site_label
_atom_site_type_symbol
_atom_site_fract_x
_atom_site_fract_y
_atom_site_fract_z
_atom_site_U_iso_or_equiv
_atom_site_adp_type
_atom_site_occupancy
_atom_site_site_symmetry_order
_atom_site_calc_flag
_atom_site_refinement_flags_posn
_atom_site_refinement_flags_adp
_atom_site_refinement_flags_occupancy
_atom_site_disorder_assembly
_atom_site_disorder_group
C1 C 1.4339(3) 0.0834(3) 0.86169(16) 0.0244(5) Uani 1 1 d . . . . .
C2 C 1.4506(3) -0.0228(2) 0.81132(16) 0.0246(5) Uani 1 1 d . . . . .
C3 C 1.3036(3) -0.0354(3) 0.76249(15) 0.0252(6) Uani 1 1 d . . . . .
C4 C 1.1742(3) 0.0641(3) 0.77594(15) 0.0244(5) Uani 1 1 d . . . . .
C5 C 1.5637(3) 0.1254(3) 0.91452(16) 0.0266(6) Uani 1 1 d . . . . .
H5 H 1.6700 0.0758 0.9137 0.032 Uiso 1 1 calc R U . . .
C6 C 1.5466(3) 0.2284(3) 0.96451(15) 0.0271(6) Uani 1 1 d . . . . .
H6 H 1.4389 0.2744 0.9684 0.033 Uiso 1 1 calc R U . . .
C7 C 1.6818(3) 0.2754(3) 1.01374(15) 0.0252(6) Uani 1 1 d . . . . .
C8 C 1.6411(3) 0.3759(3) 1.07005(16) 0.0266(6) Uani 1 1 d . . . . .
H8 H 1.5284 0.4092 1.0771 0.032 Uiso 1 1 calc R U . . .
C9 C 1.7661(3) 0.4264(3) 1.11540(16) 0.0286(6) Uani 1 1 d . . . . .
H9 H 1.7359 0.4935 1.1521 0.034 Uiso 1 1 calc R U . . .
C10 C 1.9355(3) 0.3786(3) 1.10693(16) 0.0271(6) Uani 1 1 d . . . . .
C11 C 1.9758(3) 0.2758(3) 1.05213(17) 0.0325(6) Uani 1 1 d . . . . .
H11 H 2.0882 0.2408 1.0463 0.039 Uiso 1 1 calc R U . . .
C12 C 1.8518(3) 0.2258(3) 1.00678(17) 0.0317(6) Uani 1 1 d . . . . .
H12 H 1.8822 0.1578 0.9709 0.038 Uiso 1 1 calc R U . . .
C13 C 2.0734(3) 0.4356(3) 1.15443(18) 0.0374(7) Uani 1 1 d . . . . .
H13A H 2.0355 0.5290 1.1663 0.056 Uiso 1 1 calc R U . . .
H13B H 2.1740 0.4426 1.1165 0.056 Uiso 1 1 calc R U . . .
H13C H 2.0980 0.3712 1.2107 0.056 Uiso 1 1 calc R U . . .
C14 C 1.2941(3) -0.1361(3) 0.70284(17) 0.0318(6) Uani 1 1 d . . . . .
C15 C 0.7755(3) 0.2196(3) 0.70192(15) 0.0234(5) Uani 1 1 d . . . . .
C16 C 0.7270(3) 0.1421(3) 0.63675(16) 0.0285(6) Uani 1 1 d . . . . .
H16 H 0.7942 0.0616 0.6263 0.034 Uiso 1 1 calc R U . . .
C17 C 0.5820(3) 0.1846(3) 0.58895(17) 0.0327(6) Uani 1 1 d . . . . .
H17 H 0.5498 0.1299 0.5482 0.039 Uiso 1 1 calc R U . . .
C18 C 0.4792(3) 0.3102(3) 0.59992(17) 0.0306(6) Uani 1 1 d . . . . .
C19 C 0.5270(3) 0.3852(3) 0.66742(16) 0.0266(6) Uani 1 1 d . . . . .
H19 H 0.4604 0.4657 0.6785 0.032 Uiso 1 1 calc R U . . .
C20 C 0.6715(3) 0.3391(3) 0.71635(16) 0.0264(6) Uani 1 1 d . . . . .
H20 H 0.7005 0.3892 0.7603 0.032 Uiso 1 1 calc R U . . .
C21 C 0.3037(5) 0.2943(5) 0.4682(3) 0.0298(13) Uani 0.703(10) 1 d . . P A 1
H21A H 0.4070 0.2525 0.4436 0.036 Uiso 0.703(10) 1 calc R U P A 1
H21B H 0.2519 0.3668 0.4206 0.036 Uiso 0.703(10) 1 calc R U P A 1
C22 C 0.1822(7) 0.1784(6) 0.5015(3) 0.0514(16) Uani 0.703(10) 1 d . . P A 1
H22A H 0.2373 0.1036 0.5453 0.077 Uiso 0.703(10) 1 calc R U P A 1
H22B H 0.1490 0.1388 0.4511 0.077 Uiso 0.703(10) 1 calc R U P A 1
H22C H 0.0833 0.2195 0.5290 0.077 Uiso 0.703(10) 1 calc R U P A 1
C21' C 0.2350(13) 0.2402(13) 0.5192(8) 0.033(3) Uani 0.297(10) 1 d . . P A 2
H21C H 0.2681 0.1453 0.5533 0.039 Uiso 0.297(10) 1 calc R U P A 2
H21D H 0.1141 0.2617 0.5280 0.039 Uiso 0.297(10) 1 calc R U P A 2
C22' C 0.2829(14) 0.2531(12) 0.4206(8) 0.045(4) Uani 0.297(10) 1 d . . P A 2
H22D H 0.2689 0.3521 0.3911 0.068 Uiso 0.297(10) 1 calc R U P A 2
H22E H 0.2113 0.1974 0.3930 0.068 Uiso 0.297(10) 1 calc R U P A 2
H22F H 0.3993 0.2178 0.4146 0.068 Uiso 0.297(10) 1 calc R U P A 2
C23 C 0.2465(3) 0.4962(3) 0.55347(17) 0.0334(6) Uani 1 1 d . . . . .
H23A H 0.1924 0.5345 0.4961 0.040 Uiso 1 1 calc R U . . .
H23B H 0.3241 0.5650 0.5640 0.040 Uiso 1 1 calc R U . . .
C24 C 0.1119(3) 0.4816(3) 0.62822(19) 0.0418(7) Uani 1 1 d . . . . .
H24A H 0.0293 0.4195 0.6159 0.063 Uiso 1 1 calc R U . . .
H24B H 0.0572 0.5747 0.6311 0.063 Uiso 1 1 calc R U . . .
H24C H 0.1637 0.4414 0.6852 0.063 Uiso 1 1 calc R U . . .
Cl1 Cl 1.63362(8) -0.13331(7) 0.80562(4) 0.03240(18) Uani 1 1 d . . . . .
N1 N 1.2909(3) -0.2152(3) 0.65456(16) 0.0469(7) Uani 1 1 d . . . . .
N2 N 1.0217(3) 0.0820(2) 0.73205(13) 0.0263(5) Uani 1 1 d . . . . .
N3 N 0.9240(3) 0.1884(2) 0.75102(13) 0.0260(5) Uani 1 1 d . . . . .
N4 N 0.3440(3) 0.3611(3) 0.54628(16) 0.0469(7) Uani 1 1 d . . . . .
S1 S 1.23181(8) 0.17235(7) 0.84990(4) 0.02632(17) Uani 1 1 d . . . . .

loop_
_atom_site_aniso_label
_atom_site_aniso_U_11
_atom_site_aniso_U_22
_atom_site_aniso_U_33
_atom_site_aniso_U_23
_atom_site_aniso_U_13
_atom_site_aniso_U_12
C1 0.0213(13) 0.0212(13) 0.0291(13) -0.0014(10) -0.0030(11) 0.0018(10)
C2 0.0234(13) 0.0165(13) 0.0310(13) 0.0005(10) -0.0009(11) 0.0031(10)
C3 0.0252(14) 0.0213(13) 0.0282(13) -0.0025(10) -0.0029(11) -0.0007(10)
C4 0.0251(14) 0.0212(13) 0.0268(12) -0.0039(10) -0.0021(11) -0.0017(10)
C5 0.0211(13) 0.0237(14) 0.0323(13) 0.0007(11) -0.0045(11) 0.0021(10)
C6 0.0212(13) 0.0271(14) 0.0310(13) -0.0006(11) -0.0020(11) -0.0003(11)
C7 0.0253(14) 0.0224(13) 0.0267(12) -0.0007(10) -0.0038(11) -0.0024(10)
C8 0.0222(13) 0.0209(13) 0.0341(14) 0.0000(11) 0.0002(11) 0.0006(10)
C9 0.0330(15) 0.0205(13) 0.0325(13) -0.0060(11) -0.0048(12) 0.0009(11)
C10 0.0287(14) 0.0231(14) 0.0291(13) -0.0028(10) -0.0047(11) -0.0019(11)
C11 0.0207(14) 0.0371(16) 0.0407(15) -0.0111(12) -0.0044(12) 0.0023(11)
C12 0.0298(15) 0.0315(15) 0.0356(14) -0.0128(12) -0.0033(12) 0.0025(12)
C13 0.0304(16) 0.0365(17) 0.0489(17) -0.0178(13) -0.0106(13) 0.0028(12)
C14 0.0302(15) 0.0276(15) 0.0366(15) -0.0039(12) -0.0033(12) 0.0005(12)
C15 0.0202(13) 0.0212(13) 0.0274(12) -0.0004(10) -0.0014(10) -0.0022(10)
C16 0.0274(14) 0.0206(14) 0.0371(14) -0.0055(11) -0.0058(12) 0.0041(11)
C17 0.0322(15) 0.0280(15) 0.0408(15) -0.0134(12) -0.0114(12) 0.0023(11)
C18 0.0284(15) 0.0283(15) 0.0361(14) -0.0078(11) -0.0109(12) 0.0012(11)
C19 0.0231(13) 0.0229(14) 0.0339(14) -0.0070(11) -0.0010(11) 0.0019(10)
C20 0.0234(13) 0.0271(14) 0.0297(13) -0.0070(11) -0.0003(11) -0.0034(11)
C21 0.030(2) 0.026(2) 0.032(3) -0.004(2) -0.010(2) 0.0028(18)
C22 0.064(4) 0.035(3) 0.059(3) -0.014(2) -0.007(3) -0.015(3)
C21' 0.030(6) 0.019(6) 0.047(7) 0.002(5) -0.012(5) -0.003(4)
C22' 0.060(8) 0.037(6) 0.042(7) -0.015(5) -0.013(6) -0.005(5)
C23 0.0351(16) 0.0286(15) 0.0356(14) -0.0059(12) -0.0113(13) 0.0076(12)
C24 0.0308(16) 0.0420(18) 0.0498(17) 0.0011(14) -0.0123(14) -0.0033(13)
Cl1 0.0254(4) 0.0255(4) 0.0445(4) -0.0052(3) -0.0043(3) 0.0074(3)
N1 0.0538(18) 0.0415(16) 0.0502(15) -0.0220(13) -0.0033(13) -0.0004(13)
N2 0.0224(11) 0.0235(12) 0.0324(11) -0.0034(9) -0.0052(9) 0.0004(9)
N3 0.0215(11) 0.0244(12) 0.0310(11) -0.0027(9) -0.0018(9) -0.0003(9)
N4 0.0454(16) 0.0393(15) 0.0616(16) -0.0276(12) -0.0305(13) 0.0202(11)
S1 0.0229(3) 0.0228(3) 0.0341(3) -0.0082(3) -0.0062(3) 0.0031(3)

loop_
_atom_type_symbol
_atom_type_description
_atom_type_scat_dispersion_real
_atom_type_scat_dispersion_imag
_atom_type_scat_source
C C 0.0033 0.0016 'International Tables Vol C Tables 4.2.6.8 and 6.1.1.4'
H H 0.0000 0.0000 'International Tables Vol C Tables 4.2.6.8 and 6.1.1.4'
N N 0.0061 0.0033 'International Tables Vol C Tables 4.2.6.8 and 6.1.1.4'
S S 0.1246 0.1234 'International Tables Vol C Tables 4.2.6.8 and 6.1.1.4'
Cl Cl 0.1484 0.1585 'International Tables Vol C Tables 4.2.6.8 and 6.1.1.4'

loop_
_geom_angle_atom_site_label_1
_geom_angle_atom_site_label_2
_geom_angle_atom_site_label_3
_geom_angle
C2 C1 C5 126.7(2)
C2 C1 S1 110.44(17)
C5 C1 S1 122.76(19)
C1 C2 C3 114.4(2)
C1 C2 Cl1 123.75(18)
C3 C2 Cl1 121.83(19)
C4 C3 C2 112.0(2)
C4 C3 C14 123.9(2)
C2 C3 C14 124.1(2)
C3 C4 N2 124.0(2)
C3 C4 S1 111.59(17)
N2 C4 S1 124.28(19)
C6 C5 C1 126.6(2)
C6 C5 H5 116.7
C1 C5 H5 116.7
C5 C6 C7 126.1(2)
C5 C6 H6 117.0
C7 C6 H6 117.0
C12 C7 C8 117.5(2)
C12 C7 C6 123.0(2)
C8 C7 C6 119.4(2)
C9 C8 C7 121.1(2)
C9 C8 H8 119.4
C7 C8 H8 119.4
C8 C9 C10 121.0(2)
C8 C9 H9 119.5
C10 C9 H9 119.5
C9 C10 C11 117.8(2)
C9 C10 C13 121.5(2)
C11 C10 C13 120.7(2)
C12 C11 C10 121.2(2)
C12 C11 H11 119.4
C10 C11 H11 119.4
C11 C12 C7 121.2(2)
C11 C12 H12 119.4
C7 C12 H12 119.4
C10 C13 H13A 109.5
C10 C13 H13B 109.5
H13A C13 H13B 109.5
C10 C13 H13C 109.5
H13A C13 H13C 109.5
H13B C13 H13C 109.5
N1 C14 C3 178.2(3)
N3 C15 C20 117.0(2)
N3 C15 C16 124.7(2)
C20 C15 C16 118.3(2)
C17 C16 C15 120.5(2)
C17 C16 H16 119.8
C15 C16 H16 119.8
C16 C17 C18 121.7(2)
C16 C17 H17 119.1
C18 C17 H17 119.1
N4 C18 C17 122.0(2)
N4 C18 C19 120.7(2)
C17 C18 C19 117.2(2)
C20 C19 C18 120.2(2)
C20 C19 H19 119.9
C18 C19 H19 119.9
C19 C20 C15 122.0(2)
C19 C20 H20 119.0
C15 C20 H20 119.0
N4 C21 C22 108.5(4)
N4 C21 H21A 110.0
C22 C21 H21A 110.0
N4 C21 H21B 110.0
C22 C21 H21B 110.0
H21A C21 H21B 108.4
C21 C22 H22A 109.5
C21 C22 H22B 109.5
H22A C22 H22B 109.5
C21 C22 H22C 109.5
H22A C22 H22C 109.5
H22B C22 H22C 109.5
C22' C21' N4 100.8(9)
C22' C21' H21C 111.6
N4 C21' H21C 111.6
C22' C21' H21D 111.6
N4 C21' H21D 111.6
H21C C21' H21D 109.4
C21' C22' H22D 109.5
C21' C22' H22E 109.5
H22D C22' H22E 109.5
C21' C22' H22F 109.5
H22D C22' H22F 109.5
H22E C22' H22F 109.5
N4 C23 C24 113.9(2)
N4 C23 H23A 108.8
C24 C23 H23A 108.8
N4 C23 H23B 108.8
C24 C23 H23B 108.8
H23A C23 H23B 107.7
C23 C24 H24A 109.5
C23 C24 H24B 109.5
H24A C24 H24B 109.5
C23 C24 H24C 109.5
H24A C24 H24C 109.5
H24B C24 H24C 109.5
N3 N2 C4 112.97(19)
N2 N3 C15 115.18(19)
C18 N4 C23 121.7(2)
C18 N4 C21 121.7(3)
C23 N4 C21 116.0(2)
C18 N4 C21' 115.4(4)
C23 N4 C21' 114.8(4)
C1 S1 C4 91.57(12)

loop_
_geom_bond_atom_site_label_1
_geom_bond_atom_site_label_2
_geom_bond_distance
C1 C2 1.367(3)
C1 C5 1.446(3)
C1 S1 1.744(2)
C2 C3 1.423(3)
C2 Cl1 1.726(3)
C3 C4 1.371(3)
C3 C14 1.437(3)
C4 N2 1.379(3)
C4 S1 1.746(2)
C5 C6 1.338(3)
C5 H5 0.9300
C6 C7 1.467(3)
C6 H6 0.9300
C7 C12 1.394(4)
C7 C8 1.403(3)
C8 C9 1.387(3)
C8 H8 0.9300
C9 C10 1.387(4)
C9 H9 0.9300
C10 C11 1.402(3)
C10 C13 1.514(3)
C11 C12 1.378(3)
C11 H11 0.9300
C12 H12 0.9300
C13 H13A 0.9600
C13 H13B 0.9600
C13 H13C 0.9600
C14 N1 1.142(3)
C15 N3 1.391(3)
C15 C20 1.393(3)
C15 C16 1.412(3)
C16 C17 1.367(3)
C16 H16 0.9300
C17 C18 1.420(4)
C17 H17 0.9300
C18 N4 1.363(3)
C18 C19 1.424(3)
C19 C20 1.377(3)
C19 H19 0.9300
C20 H20 0.9300
C21 N4 1.491(5)
C21 C22 1.519(8)
C21 H21A 0.9700
C21 H21B 0.9700
C22 H22A 0.9600
C22 H22B 0.9600
C22 H22C 0.9600
C21' C22' 1.498(18)
C21' N4 1.609(13)
C21' H21C 0.9700
C21' H21D 0.9700
C22' H22D 0.9600
C22' H22E 0.9600
C22' H22F 0.9600
C23 N4 1.462(3)
C23 C24 1.511(4)
C23 H23A 0.9700
C23 H23B 0.9700
C24 H24A 0.9600
C24 H24B 0.9600
C24 H24C 0.9600
N2 N3 1.290(3)
